data_7703679
loop_
_publ_author_name
'Wu, Xue-Song'
'Cheng, Dong-Ming'
'Wang, Xin-Long'
'Sun, Jing'
'Zang, Hong-Ying'
'Su, Zhong-Min'

_publ_section_title
;
 Syntheses of cucurbit[6]uril-based metal-organic rotaxane networks by the
 anion regulation strategy and their proton conduction properties.
;
_journal_issue 6
_journal_name_full 'Dalton transactions (Cambridge, England : 2003)'
_journal_page_first 1747
_journal_page_last 1751
_journal_paper_doi 10.1039/c9dt04172a
_journal_volume 49
_journal_year 2020
_chemical_formula_moiety 'C34 H40 Cu7 N4 O26, C36 H36 N24 O12, 17(H2 O)'
_chemical_formula_sum 'C70 H110 Cu7 N28 O55'
_chemical_formula_weight 2668.63
_space_group_crystal_system triclinic
_space_group_IT_number 2
_space_group_name_Hall '-P 1'
_space_group_name_H-M_alt 'P -1'
_atom_sites_solution_hydrogens mixed
_audit_creation_date 2019-10-20
_audit_creation_method
;
Olex2 1.2
(compiled 2018.05.29 svn.r3508 for OlexSys, GUI svn.r5506)
;
_audit_update_record
;
2019-10-22 deposited with the CCDC.	2020-01-07 downloaded from the CCDC.
;
_cell_angle_alpha 80.719(5)
_cell_angle_beta 68.722(5)
_cell_angle_gamma 84.291(5)
_cell_formula_units_Z 1
_cell_length_a 12.758(5)
_cell_length_b 14.636(5)
_cell_length_c 14.677(5)
_cell_measurement_reflns_used 9510
_cell_measurement_temperature 293(2)
_cell_measurement_theta_max 25.059
_cell_measurement_theta_min 2.650
_cell_volume 2517.8(16)
_computing_cell_refinement 'SAINT V8.38A (?, 2016)'
_computing_data_reduction 'SAINT V8.38A (?, 2016)'
_computing_molecular_graphics 'Olex2 (Dolomanov et al., 2009)'
_computing_publication_material 'Olex2 (Dolomanov et al., 2009)'
_computing_structure_refinement 'ShelXL (Sheldrick, 2015)'
_diffrn_ambient_temperature 293
_diffrn_measured_fraction_theta_full 0.990
_diffrn_measured_fraction_theta_max 0.990
_diffrn_measurement_device_type 'Bruker P4'
_diffrn_measurement_method '\w scans'
_diffrn_radiation_monochromator graphite
_diffrn_radiation_type MoK\a
_diffrn_radiation_wavelength 0.71069
_diffrn_reflns_av_R_equivalents 0.0780
_diffrn_reflns_av_unetI/netI 0.0675
_diffrn_reflns_Laue_measured_fraction_full 0.990
_diffrn_reflns_Laue_measured_fraction_max 0.990
_diffrn_reflns_limit_h_max 15
_diffrn_reflns_limit_h_min -15
_diffrn_reflns_limit_k_max 17
_diffrn_reflns_limit_k_min -17
_diffrn_reflns_limit_l_max 17
_diffrn_reflns_limit_l_min -17
_diffrn_reflns_number 36674
_diffrn_reflns_point_group_measured_fraction_full 0.990
_diffrn_reflns_point_group_measured_fraction_max 0.990
_diffrn_reflns_theta_full 25.081
_diffrn_reflns_theta_max 25.081
_diffrn_reflns_theta_min 2.269
_exptl_absorpt_coefficient_mu 1.568
_exptl_absorpt_correction_type none
_exptl_crystal_colour blue
_exptl_crystal_colour_primary blue
_exptl_crystal_density_diffrn 1.760
_exptl_crystal_density_method 'not measured'
_exptl_crystal_description block
_exptl_crystal_F_000 1369
_refine_diff_density_max 1.085
_refine_diff_density_min -0.740
_refine_diff_density_rms 0.125
_refine_ls_extinction_method none
_refine_ls_goodness_of_fit_ref 1.054
_refine_ls_hydrogen_treatment constr
_refine_ls_matrix_type full
_refine_ls_number_parameters 746
_refine_ls_number_reflns 8879
_refine_ls_number_restraints 0
_refine_ls_restrained_S_all 1.054
_refine_ls_R_factor_all 0.0890
_refine_ls_R_factor_gt 0.0592
_refine_ls_shift/su_max 0.000
_refine_ls_shift/su_mean 0.000
_refine_ls_structure_factor_coef Fsqd
_refine_ls_weighting_details 'w=1/[\s^2^(Fo^2^)+(0.0901P)^2^+7.3623P] where P=(Fo^2^+2Fc^2^)/3'
_refine_ls_weighting_scheme calc
_refine_ls_wR_factor_gt 0.1566
_refine_ls_wR_factor_ref 0.1788
_reflns_Friedel_coverage 0.000
_reflns_number_gt 6430
_reflns_number_total 8879
_reflns_threshold_expression 'I > 2\s(I)'
_cod_data_source_file c9dt04172a2.cif
_cod_data_source_block 2
_cod_database_code 7703679
_shelx_shelxl_version_number 2018/3
_shelx_space_group_comment
;
The symmetry employed for this shelxl refinement is uniquely defined
by the following loop, which should always be used as a source of
symmetry information in preference to the above space-group names.
They are only intended as comments.
;
_olex2_refinement_description
;
1. Fixed Uiso
 At 1.2 times of:
  All C(H) groups, All C(H,H) groups, All N(H,H) groups
 At 1.5 times of:
  All O(H,H) groups
2. Others
 Sof(O4WA)=Sof(H4WC)=Sof(H4WD)=1-FVAR(1)
 Sof(O4W)=Sof(H4WA)=Sof(H4WB)=FVAR(1)
 Fixed Sof: O7W(0.5) H7WA(0.5) H7WB(0.5) O8W(0.5) O8WA(0.5)
3.a Riding coordinates:
 O1(H1A,H1B), O5(H5A,H5B), O1W(H1WA,H1WB), O2W(H2WA,H2WB), O3W(H3WA,H3WB),
 O5W(H5WA,H5WB), O6W(H6WA,H6WB), O7W(H7WA,H7WB), O4W(H4WA,H4WB), O4WA(H4WC,H4WD)
3.b Ternary CH refined with riding coordinates:
 C18(H18), C16(H16), C21(H21), C29(H29), C30(H30), C19(H19), C17(H17),
 C20(H20), C34(H34), C33(H33)
3.c Secondary CH2 refined with riding coordinates:
 N2(H2A,H2B), C13(H13A,H13B), C23(H23A,H23B), C11(H11A,H11B), C25(H25A,H25B),
 C7(H7A,H7B), C9(H9A,H9B), C8(H8A,H8B), C6(H6A,H6B), C27(H27A,H27B), C15(H15A,
 H15B)
3.d Aromatic/amide H refined with riding coordinates:
 C5(H5), C1(H1), C3(H3), C2(H2)
;
_olex2_submission_special_instructions 'No special instructions were received'

loop_
_space_group_symop_operation_xyz
'x, y, z'
'-x, -y, -z'

loop_
_atom_site_label
_atom_site_type_symbol
_atom_site_fract_x
_atom_site_fract_y
_atom_site_fract_z
_atom_site_U_iso_or_equiv
_atom_site_adp_type
_atom_site_occupancy
_atom_site_site_symmetry_order
_atom_site_calc_flag
_atom_site_refinement_flags_posn
_atom_site_refinement_flags_adp
_atom_site_refinement_flags_occupancy
_atom_site_disorder_assembly
_atom_site_disorder_group
Cu4 Cu 0.000000 1.000000 0.500000 0.0308(3) Uani 1 2 d S T P . .
Cu1 Cu -0.45449(5) 0.84509(5) 0.47454(5) 0.02547(19) Uani 1 1 d . . . . .
Cu3 Cu 0.01713(6) 0.78090(5) 0.44996(6) 0.0297(2) Uani 1 1 d . . . . .
Cu2 Cu -0.21196(5) 0.90318(5) 0.46262(6) 0.0290(2) Uani 1 1 d . . . . .
O16 O 0.0972(3) 0.2857(3) 0.7705(3) 0.0344(10) Uani 1 1 d . . . . .
O2 O -0.4885(3) 0.8185(3) 0.6157(3) 0.0343(10) Uani 1 1 d . . . . .
N6 N -0.0675(4) 0.3623(3) 0.7637(4) 0.0304(11) Uani 1 1 d . . . . .
N4 N 0.2541(4) 0.5088(3) 0.6882(4) 0.0300(11) Uani 1 1 d . . . . .
O18 O 0.0802(4) 0.7756(3) 0.7885(4) 0.0480(12) Uani 1 1 d . . . . .
O17 O 0.3418(4) 0.3990(3) 0.7702(3) 0.0406(11) Uani 1 1 d . . . . .
N5 N 0.0928(4) 0.4339(3) 0.6890(4) 0.0282(11) Uani 1 1 d . . . . .
O8 O -0.0302(3) 0.6573(3) 0.4681(3) 0.0354(10) Uani 1 1 d . . . . .
O7 O -0.1722(4) 0.5671(3) 0.5551(3) 0.0374(10) Uani 1 1 d . . . . .
N9 N -0.3861(4) 0.4280(4) 1.0868(4) 0.0370(12) Uani 1 1 d . . . . .
N13 N 0.1551(4) 0.6595(3) 0.6902(4) 0.0355(12) Uani 1 1 d . . . . .
N7 N -0.2140(4) 0.3080(3) 0.9176(4) 0.0324(11) Uani 1 1 d . . . . .
N11 N -0.1692(4) 0.5120(3) 0.7788(4) 0.0311(11) Uani 1 1 d . . . . .
N8 N -0.2840(4) 0.2775(4) 1.0806(4) 0.0354(12) Uani 1 1 d . . . . .
C18 C -0.1005(5) 0.4472(4) 0.7129(4) 0.0291(13) Uani 1 1 d . . . . .
H18 H -0.135465 0.434894 0.666899 0.035 Uiso 1 1 calc R . . . .
N12 N -0.0100(4) 0.5831(3) 0.6987(4) 0.0317(11) Uani 1 1 d . . . . .
N10 N -0.3245(4) 0.4543(4) 0.9237(4) 0.0346(12) Uani 1 1 d . . . . .
O6 O -0.1360(3) 0.8096(3) 0.5334(3) 0.0341(10) Uani 1 1 d . . . . .
O4 O -0.3014(3) 0.8032(2) 0.4659(3) 0.0237(8) Uani 1 1 d . . . . .
N3 N 0.3588(4) 0.5554(3) 0.7609(4) 0.0321(11) Uani 1 1 d . . . . .
N14 N 0.2562(4) 0.7057(3) 0.7673(4) 0.0337(12) Uani 1 1 d . . . . .
O20 O -0.3821(4) 0.5783(3) 1.0118(4) 0.0526(13) Uani 1 1 d . . . . .
O19 O -0.1590(4) 0.6634(3) 0.8012(4) 0.0440(11) Uani 1 1 d . . . . .
C12 C 0.0454(5) 0.3546(4) 0.7440(4) 0.0268(12) Uani 1 1 d . . . . .
C16 C -0.3717(5) 0.3361(4) 1.0584(4) 0.0332(14) Uani 1 1 d . . . . .
H16 H -0.443262 0.304975 1.083191 0.040 Uiso 1 1 calc R . . . .
O15 O -0.1150(4) 0.2053(3) 0.9958(3) 0.0439(11) Uani 1 1 d . . . . .
C21 C 0.3310(5) 0.6397(4) 0.7072(4) 0.0307(13) Uani 1 1 d . . . . .
H21 H 0.398917 0.668885 0.659469 0.037 Uiso 1 1 calc R . . . .
O3 O -0.4155(4) 0.7460(4) 0.7257(4) 0.0576(14) Uani 1 1 d . . . . .
C29 C -0.3118(5) 0.7398(4) 0.5531(4) 0.0260(12) Uani 1 1 d . . . . .
H29 H -0.328513 0.679368 0.542274 0.031 Uiso 1 1 calc R . . . .
N2 N -0.2076(5) 0.7487(4) 0.0862(4) 0.0416(13) Uani 1 1 d . . . . .
H2A H -0.271782 0.742550 0.077215 0.050 Uiso 1 1 calc R . . . .
H2B H -0.213794 0.719483 0.145851 0.050 Uiso 1 1 calc R . . . .
N1 N -0.4077(4) 0.8980(3) 0.3320(4) 0.0297(11) Uani 1 1 d . . . . .
C30 C -0.1986(5) 0.7286(4) 0.5712(5) 0.0305(13) Uani 1 1 d . . . . .
H30 H -0.215882 0.717744 0.642722 0.037 Uiso 1 1 calc R . . . .
C19 C 0.0118(5) 0.4967(4) 0.6585(4) 0.0279(12) Uani 1 1 d . . . . .
H19 H 0.031237 0.506107 0.586734 0.033 Uiso 1 1 calc R . . . .
C17 C -0.3242(5) 0.3549(4) 0.9424(5) 0.0350(14) Uani 1 1 d . . . . .
H17 H -0.371845 0.329963 0.913682 0.042 Uiso 1 1 calc R . . . .
C14 C -0.1964(5) 0.2582(4) 0.9986(4) 0.0333(14) Uani 1 1 d . . . . .
C13 C -0.1451(5) 0.2902(4) 0.8181(4) 0.0332(14) Uani 1 1 d . . . . .
H13A H -0.102650 0.231839 0.821878 0.040 Uiso 1 1 calc R . . . .
H13B H -0.194116 0.284037 0.782264 0.040 Uiso 1 1 calc R . . . .
C31 C -0.1300(5) 0.6442(4) 0.5283(4) 0.0287(13) Uani 1 1 d . . . . .
C24 C -0.1174(5) 0.5936(4) 0.7640(4) 0.0311(13) Uani 1 1 d . . . . .
C20 C 0.2589(5) 0.6073(4) 0.6550(4) 0.0298(13) Uani 1 1 d . . . . .
H20 H 0.294170 0.620232 0.583115 0.036 Uiso 1 1 calc R . . . .
C23 C 0.0637(5) 0.6600(4) 0.6539(5) 0.0387(15) Uani 1 1 d . . . . .
H23A H 0.095154 0.659023 0.583127 0.046 Uiso 1 1 calc R . . . .
H23B H 0.019021 0.717504 0.665401 0.046 Uiso 1 1 calc R . . . .
C10 C 0.3200(5) 0.4802(4) 0.7435(4) 0.0296(13) Uani 1 1 d . . . . .
C26 C -0.3646(5) 0.4952(5) 1.0079(5) 0.0367(15) Uani 1 1 d . . . . .
C11 C 0.2129(5) 0.4450(4) 0.6444(5) 0.0318(13) Uani 1 1 d . . . . .
H11A H 0.231527 0.467005 0.574617 0.038 Uiso 1 1 calc R . . . .
H11B H 0.251333 0.384923 0.650312 0.038 Uiso 1 1 calc R . . . .
C22 C 0.1545(5) 0.7199(4) 0.7540(5) 0.0341(14) Uani 1 1 d . . . . .
C25 C -0.2904(5) 0.5063(5) 0.8261(5) 0.0371(15) Uani 1 1 d . . . . .
H25A H -0.324241 0.568532 0.830353 0.045 Uiso 1 1 calc R . . . .
H25B H -0.318920 0.477470 0.785197 0.045 Uiso 1 1 calc R . . . .
C7 C -0.1148(6) 0.7012(5) 0.0115(5) 0.0500(18) Uani 1 1 d . . . . .
H7A H -0.126144 0.713859 -0.051346 0.060 Uiso 1 1 calc R . . . .
H7B H -0.043654 0.726208 0.002701 0.060 Uiso 1 1 calc R . . . .
C9 C -0.0031(6) 0.5506(5) -0.0186(6) 0.0498(18) Uani 1 1 d . . . . .
H9A H 0.001578 0.557763 -0.086756 0.060 Uiso 1 1 calc R . . . .
H9B H 0.061374 0.579449 -0.016896 0.060 Uiso 1 1 calc R . . . .
C8 C -0.1093(6) 0.6005(5) 0.0405(5) 0.0481(18) Uani 1 1 d . . . . .
H8A H -0.173141 0.574413 0.034575 0.058 Uiso 1 1 calc R . . . .
H8B H -0.116812 0.588699 0.109519 0.058 Uiso 1 1 calc R . . . .
C6 C -0.1953(7) 0.8470(5) 0.0849(6) 0.0516(19) Uani 1 1 d . . . . .
H6A H -0.188568 0.879488 0.020098 0.062 Uiso 1 1 calc R . . . .
H6B H -0.126104 0.854324 0.095717 0.062 Uiso 1 1 calc R . . . .
C4 C -0.2918(6) 0.8911(4) 0.1614(5) 0.0431(17) Uani 1 1 d . . . . .
C27 C -0.4380(5) 0.4486(5) 1.1861(5) 0.0360(14) Uani 1 1 d . . . . .
H27A H -0.496320 0.405005 1.222327 0.043 Uiso 1 1 calc R . . . .
H27B H -0.473953 0.510169 1.184866 0.043 Uiso 1 1 calc R . . . .
C15 C -0.2913(5) 0.2357(4) 1.1794(5) 0.0348(14) Uani 1 1 d . . . . .
H15A H -0.368570 0.219565 1.216952 0.042 Uiso 1 1 calc R . . . .
H15B H -0.244981 0.178670 1.174670 0.042 Uiso 1 1 calc R . . . .
C5 C -0.3267(6) 0.8572(5) 0.2611(5) 0.0412(16) Uani 1 1 d . . . . .
H5 H -0.291590 0.802571 0.280124 0.049 Uiso 1 1 calc R . . . .
C28 C -0.4105(5) 0.7713(4) 0.6391(5) 0.0316(13) Uani 1 1 d . . . . .
C1 C -0.4530(6) 0.9785(4) 0.3031(5) 0.0469(18) Uani 1 1 d . . . . .
H1 H -0.506630 1.009845 0.350877 0.056 Uiso 1 1 calc R . . . .
C3 C -0.3450(8) 0.9727(5) 0.1341(6) 0.060(2) Uani 1 1 d . . . . .
H3 H -0.327326 0.997001 0.067981 0.072 Uiso 1 1 calc R . . . .
C2 C -0.4242(8) 1.0168(5) 0.2068(6) 0.062(2) Uani 1 1 d . . . . .
H2 H -0.458194 1.072961 0.190316 0.074 Uiso 1 1 calc R . . . .
O11 O 0.0759(3) 0.9016(3) 0.4277(4) 0.0417(11) Uani 1 1 d . . . . .
O9 O 0.1745(4) 0.7409(3) 0.3957(4) 0.0431(11) Uani 1 1 d . . . . .
O10 O 0.3457(4) 0.7942(4) 0.3379(5) 0.0712(18) Uani 1 1 d . . . . .
C34 C 0.1982(5) 0.9129(4) 0.5135(5) 0.0329(14) Uani 1 1 d . . . . .
H34 H 0.167139 0.859650 0.562924 0.040 Uiso 1 1 calc R . . . .
C32 C 0.2438(5) 0.8056(5) 0.3800(5) 0.0402(16) Uani 1 1 d . . . . .
C33 C 0.1932(5) 0.8974(4) 0.4148(5) 0.0345(14) Uani 1 1 d . . . . .
H33 H 0.230251 0.947854 0.364101 0.041 Uiso 1 1 calc R . . . .
O12 O 0.1285(3) 0.9931(3) 0.5410(3) 0.0363(10) Uani 1 1 d . . . . .
C35 C 0.3161(4) 0.9273(4) 0.5104(4) 0.0295(13) Uani 1 1 d . . . . .
O14 O 0.3368(3) 1.0039(3) 0.5253(3) 0.0318(10) Uani 1 1 d . . . . .
O13 O 0.3834(3) 0.8580(3) 0.4973(4) 0.0370(10) Uani 1 1 d . . . . .
O1 O -0.4863(4) 0.6991(3) 0.4287(4) 0.0597(15) Uani 1 1 d . . . . .
H1A H -0.476018 0.669800 0.380434 0.090 Uiso 1 1 d R . . . .
H1B H -0.519858 0.751960 0.411984 0.090 Uiso 1 1 d R . . . .
O5 O -0.0763(5) 0.8642(4) 0.3221(5) 0.0767(19) Uani 1 1 d . . . . .
H5A H -0.096235 0.817790 0.302070 0.115 Uiso 1 1 d R . . . .
H5B H -0.045525 0.900050 0.273770 0.115 Uiso 1 1 d R . . . .
O1W O 0.4243(8) 0.6469(7) 0.2513(8) 0.136(3) Uani 1 1 d . . . . .
H1WA H 0.497945 0.649927 0.230344 0.204 Uiso 1 1 d R . . . .
H1WB H 0.396805 0.702437 0.230564 0.204 Uiso 1 1 d R . . . .
O2W O 0.1018(11) 1.1230(6) 0.3020(8) 0.163(5) Uani 1 1 d . . . . .
H2WA H 0.165013 1.142102 0.261826 0.245 Uiso 1 1 d R . . . .
H2WB H 0.064503 1.106762 0.270106 0.245 Uiso 1 1 d R . . . .
O3W O -0.3855(10) 0.7597(7) 1.0173(12) 0.203(7) Uani 1 1 d . . . . .
H3WA H -0.440151 0.795621 1.045381 0.304 Uiso 1 1 d R . . . .
H3WB H -0.416361 0.711581 1.015051 0.304 Uiso 1 1 d R . . . .
O5W O -0.3220(13) 0.8440(15) 0.8215(14) 0.297(12) Uani 1 1 d . . . . .
H5WA H -0.346865 0.892087 0.849703 0.446 Uiso 1 1 d R . . . .
H5WB H -0.346255 0.851127 0.773893 0.446 Uiso 1 1 d R . . . .
O6W O 0.0756(15) 0.9851(12) 0.2054(10) 0.259(9) Uani 1 1 d . . . . .
H6WA H 0.149497 0.989259 0.186003 0.388 Uiso 1 1 d R . . . .
H6WB H 0.055957 1.024569 0.167933 0.388 Uiso 1 1 d R . . . .
O7W O -0.0507(12) 1.0325(8) 0.0842(15) 0.127(7) Uani 0.5 1 d . . . . .
H7WA H 0.011959 1.049358 0.035644 0.190 Uiso 0.5 1 d R . . . .
H7WB H -0.077521 1.086989 0.064224 0.190 Uiso 0.5 1 d R . . . .
O8W O 0.390(3) 0.834(2) 0.1297(19) 0.222(15) Uani 0.5 1 d . . . A 1
O8WA O 0.301(2) 0.979(2) 0.1238(16) 0.201(12) Uani 0.5 1 d . . . B 2
O4W O -0.3487(12) 0.4413(13) 0.6220(12) 0.086(6) Uani 0.55(3) 1 d . . . C 1
H4WA H -0.324266 0.494602 0.619117 0.129 Uiso 0.55(3) 1 d R . . C 1
H4WB H -0.319676 0.407442 0.659327 0.129 Uiso 0.55(3) 1 d R . . C 1
O4WA O -0.3863(12) 0.5085(14) 0.6006(10) 0.062(6) Uani 0.45(3) 1 d . . . C 2
H4WC H -0.327201 0.526245 0.607866 0.092 Uiso 0.45(3) 1 d R . . C 2
H4WD H -0.391781 0.450715 0.596616 0.092 Uiso 0.45(3) 1 d R . . C 2

loop_
_atom_site_aniso_label
_atom_site_aniso_U_11
_atom_site_aniso_U_22
_atom_site_aniso_U_33
_atom_site_aniso_U_23
_atom_site_aniso_U_13
_atom_site_aniso_U_12
Cu4 0.0124(5) 0.0255(5) 0.0624(7) -0.0149(5) -0.0204(5) 0.0053(4)
Cu1 0.0132(3) 0.0319(4) 0.0344(4) -0.0104(3) -0.0115(3) 0.0068(3)
Cu3 0.0233(4) 0.0315(4) 0.0407(4) -0.0161(3) -0.0169(3) 0.0089(3)
Cu2 0.0153(4) 0.0294(4) 0.0502(5) -0.0163(3) -0.0181(3) 0.0061(3)
O16 0.034(2) 0.031(2) 0.040(3) -0.0071(19) -0.017(2) 0.0087(18)
O2 0.017(2) 0.044(2) 0.033(2) -0.0054(19) 0.0002(18) 0.0055(17)
N6 0.023(3) 0.036(3) 0.029(3) -0.001(2) -0.007(2) 0.000(2)
N4 0.022(3) 0.032(3) 0.035(3) -0.004(2) -0.010(2) 0.000(2)
O18 0.037(3) 0.044(3) 0.062(3) -0.017(2) -0.016(2) 0.013(2)
O17 0.030(2) 0.040(3) 0.053(3) -0.001(2) -0.019(2) 0.0033(19)
N5 0.020(2) 0.036(3) 0.030(3) -0.004(2) -0.012(2) 0.005(2)
O8 0.031(2) 0.030(2) 0.042(3) -0.0118(19) -0.007(2) 0.0056(17)
O7 0.036(2) 0.033(2) 0.046(3) -0.001(2) -0.019(2) 0.0007(19)
N9 0.034(3) 0.044(3) 0.033(3) -0.009(2) -0.011(2) 0.004(2)
N13 0.032(3) 0.034(3) 0.047(3) -0.008(2) -0.022(3) 0.005(2)
N7 0.029(3) 0.038(3) 0.027(3) -0.007(2) -0.007(2) 0.000(2)
N11 0.020(2) 0.043(3) 0.028(3) -0.008(2) -0.006(2) 0.008(2)
N8 0.024(3) 0.048(3) 0.029(3) -0.005(2) -0.004(2) 0.004(2)
C18 0.026(3) 0.035(3) 0.026(3) -0.002(2) -0.012(3) 0.005(2)
N12 0.026(3) 0.032(3) 0.036(3) -0.006(2) -0.010(2) 0.001(2)
N10 0.027(3) 0.044(3) 0.028(3) -0.004(2) -0.006(2) 0.004(2)
O6 0.023(2) 0.032(2) 0.060(3) -0.021(2) -0.027(2) 0.0097(17)
O4 0.0157(18) 0.032(2) 0.026(2) -0.0078(16) -0.0087(16) 0.0035(15)
N3 0.022(3) 0.038(3) 0.036(3) -0.005(2) -0.012(2) 0.003(2)
N14 0.029(3) 0.039(3) 0.031(3) -0.009(2) -0.008(2) 0.002(2)
O20 0.061(3) 0.047(3) 0.045(3) -0.009(2) -0.017(3) 0.015(2)
O19 0.041(3) 0.043(3) 0.051(3) -0.014(2) -0.020(2) 0.013(2)
C12 0.026(3) 0.032(3) 0.023(3) -0.008(2) -0.009(2) 0.002(2)
C16 0.023(3) 0.047(4) 0.030(3) -0.011(3) -0.007(3) -0.005(3)
O15 0.038(3) 0.047(3) 0.040(3) -0.006(2) -0.011(2) 0.013(2)
C21 0.022(3) 0.037(3) 0.028(3) -0.005(3) -0.003(3) -0.001(2)
O3 0.038(3) 0.092(4) 0.035(3) 0.002(3) -0.010(2) 0.002(3)
C29 0.023(3) 0.028(3) 0.031(3) -0.005(2) -0.014(3) 0.004(2)
N2 0.043(3) 0.043(3) 0.037(3) -0.012(2) -0.013(3) 0.011(3)
N1 0.028(3) 0.030(3) 0.038(3) -0.010(2) -0.020(2) 0.006(2)
C30 0.023(3) 0.040(3) 0.032(3) -0.011(3) -0.014(3) 0.012(3)
C19 0.023(3) 0.035(3) 0.026(3) -0.001(2) -0.011(2) 0.005(2)
C17 0.022(3) 0.049(4) 0.035(4) -0.009(3) -0.009(3) -0.005(3)
C14 0.029(3) 0.037(3) 0.031(3) -0.007(3) -0.006(3) -0.005(3)
C13 0.034(3) 0.037(3) 0.027(3) -0.016(3) -0.005(3) 0.000(3)
C31 0.025(3) 0.038(3) 0.030(3) -0.007(3) -0.020(3) 0.009(3)
C24 0.028(3) 0.038(3) 0.031(3) -0.004(3) -0.017(3) 0.004(3)
C20 0.029(3) 0.037(3) 0.019(3) 0.001(2) -0.005(2) 0.001(3)
C23 0.034(4) 0.033(3) 0.052(4) 0.002(3) -0.023(3) 0.004(3)
C10 0.014(3) 0.041(4) 0.027(3) -0.001(3) -0.001(2) -0.001(2)
C26 0.024(3) 0.047(4) 0.042(4) -0.010(3) -0.016(3) 0.006(3)
C11 0.025(3) 0.038(3) 0.032(3) -0.010(3) -0.008(3) 0.004(2)
C22 0.031(3) 0.034(3) 0.036(4) 0.001(3) -0.012(3) -0.001(3)
C25 0.025(3) 0.049(4) 0.037(4) -0.003(3) -0.015(3) 0.008(3)
C7 0.047(4) 0.055(4) 0.039(4) -0.013(3) -0.006(3) 0.015(3)
C9 0.043(4) 0.054(4) 0.046(4) -0.014(3) -0.007(3) 0.009(3)
C8 0.042(4) 0.052(4) 0.044(4) -0.014(3) -0.007(3) 0.008(3)
C6 0.056(5) 0.045(4) 0.043(4) -0.005(3) -0.006(4) 0.000(3)
C4 0.056(4) 0.036(3) 0.036(4) -0.005(3) -0.019(3) 0.012(3)
C27 0.022(3) 0.052(4) 0.035(4) -0.012(3) -0.010(3) 0.007(3)
C15 0.032(3) 0.033(3) 0.034(4) -0.001(3) -0.006(3) -0.004(3)
C5 0.039(4) 0.039(4) 0.046(4) -0.013(3) -0.019(3) 0.017(3)
C28 0.021(3) 0.042(3) 0.031(3) -0.003(3) -0.008(3) -0.004(3)
C1 0.054(4) 0.033(3) 0.051(4) -0.015(3) -0.017(4) 0.020(3)
C3 0.083(6) 0.051(4) 0.036(4) -0.003(3) -0.018(4) 0.022(4)
C2 0.082(6) 0.039(4) 0.056(5) -0.001(4) -0.023(4) 0.025(4)
O11 0.021(2) 0.040(2) 0.076(3) -0.026(2) -0.026(2) 0.0093(18)
O9 0.032(2) 0.045(3) 0.056(3) -0.025(2) -0.016(2) 0.011(2)
O10 0.026(3) 0.104(5) 0.093(4) -0.062(4) -0.015(3) 0.013(3)
C34 0.017(3) 0.032(3) 0.053(4) -0.012(3) -0.015(3) 0.005(2)
C32 0.025(3) 0.059(4) 0.046(4) -0.030(3) -0.017(3) 0.011(3)
C33 0.015(3) 0.041(3) 0.051(4) -0.007(3) -0.016(3) 0.002(2)
O12 0.016(2) 0.033(2) 0.068(3) -0.024(2) -0.021(2) 0.0098(16)
C35 0.013(3) 0.044(4) 0.039(4) -0.021(3) -0.015(3) 0.010(2)
O14 0.016(2) 0.032(2) 0.054(3) -0.016(2) -0.0187(19) 0.0057(16)
O13 0.018(2) 0.034(2) 0.066(3) -0.016(2) -0.022(2) 0.0091(17)
O1 0.061(3) 0.039(3) 0.095(4) -0.023(3) -0.044(3) 0.009(2)
O5 0.065(4) 0.085(4) 0.072(4) -0.041(3) 0.005(3) -0.031(3)
O1W 0.096(6) 0.137(8) 0.178(10) -0.050(7) -0.045(6) 0.019(5)
O2W 0.228(13) 0.103(7) 0.138(9) -0.022(6) -0.049(9) 0.039(7)
O3W 0.168(10) 0.121(8) 0.42(2) -0.121(11) -0.205(13) 0.047(7)
O5W 0.215(16) 0.45(3) 0.34(2) -0.26(2) -0.193(17) 0.133(17)
O6W 0.32(2) 0.298(19) 0.148(11) 0.015(11) -0.039(12) -0.210(17)
O7W 0.080(10) 0.043(7) 0.205(19) 0.038(9) -0.012(11) -0.004(7)
O8W 0.24(3) 0.27(3) 0.14(2) -0.09(2) 0.01(2) -0.13(3)
O8WA 0.20(3) 0.28(3) 0.095(15) -0.061(18) 0.015(15) -0.08(2)
O4W 0.081(9) 0.080(13) 0.120(11) -0.024(9) -0.056(9) -0.019(8)
O4WA 0.045(8) 0.074(13) 0.065(9) 0.003(7) -0.018(6) -0.020(8)

loop_
_atom_type_symbol
_atom_type_description
_atom_type_scat_dispersion_real
_atom_type_scat_dispersion_imag
_atom_type_scat_source
C C 0.0033 0.0016 'International Tables Vol C Tables 4.2.6.8 and 6.1.1.4'
H H 0.0000 0.0000 'International Tables Vol C Tables 4.2.6.8 and 6.1.1.4'
Cu Cu 0.3201 1.2651 'International Tables Vol C Tables 4.2.6.8 and 6.1.1.4'
N N 0.0061 0.0033 'International Tables Vol C Tables 4.2.6.8 and 6.1.1.4'
O O 0.0106 0.0060 'International Tables Vol C Tables 4.2.6.8 and 6.1.1.4'

loop_
_geom_angle_atom_site_label_1
_geom_angle_atom_site_label_2
_geom_angle_atom_site_label_3
_geom_angle
_geom_angle_site_symmetry_1
_geom_angle_site_symmetry_3
_geom_angle_publ_flag
O11 Cu4 O11 180.0 . 2_576 ?
O11 Cu4 O12 94.85(17) 2_576 . ?
O11 Cu4 O12 94.86(17) . 2_576 ?
O11 Cu4 O12 85.15(17) . . ?
O11 Cu4 O12 85.14(17) 2_576 2_576 ?
O12 Cu4 O12 180.0 . 2_576 ?
O2 Cu1 O4 84.37(16) . . ?
O2 Cu1 N1 167.68(19) . . ?
O2 Cu1 O13 89.64(18) . 1_455 ?
O4 Cu1 N1 93.68(17) . . ?
O4 Cu1 O13 166.91(17) . 1_455 ?
O13 Cu1 N1 94.59(19) 1_455 . ?
O8 Cu3 O6 85.73(17) . . ?
O8 Cu3 O11 175.79(17) . . ?
O8 Cu3 O9 91.80(18) . . ?
O6 Cu3 O9 166.56(19) . . ?
O11 Cu3 O6 98.39(17) . . ?
O11 Cu3 O9 83.99(18) . . ?
O6 Cu2 O5 86.0(2) . . ?
O4 Cu2 O6 85.56(16) . . ?
O4 Cu2 O14 93.31(15) . 2_576 ?
O4 Cu2 O5 90.80(18) . . ?
O12 Cu2 O6 96.87(17) 2_576 . ?
O12 Cu2 O4 177.28(15) 2_576 . ?
O12 Cu2 O14 84.00(16) 2_576 2_576 ?
O12 Cu2 O5 90.58(19) 2_576 . ?
O14 Cu2 O6 146.16(18) 2_576 . ?
O14 Cu2 O5 127.8(2) 2_576 . ?
C28 O2 Cu1 113.5(4) . . ?
C12 N6 C18 111.9(5) . . ?
C12 N6 C13 124.8(5) . . ?
C13 N6 C18 122.8(5) . . ?
C20 N4 C11 123.1(5) . . ?
C10 N4 C20 112.0(5) . . ?
C10 N4 C11 122.4(5) . . ?
C12 N5 C19 111.9(5) . . ?
C12 N5 C11 123.8(5) . . ?
C11 N5 C19 122.4(5) . . ?
C31 O8 Cu3 114.6(4) . . ?
C26 N9 C16 112.2(5) . . ?
C26 N9 C27 122.0(5) . . ?
C27 N9 C16 124.7(5) . . ?
C20 N13 C23 124.1(5) . . ?
C22 N13 C20 113.6(5) . . ?
C22 N13 C23 121.8(5) . . ?
C17 N7 C13 123.5(5) . . ?
C14 N7 C17 112.3(5) . . ?
C14 N7 C13 121.4(5) . . ?
C24 N11 C18 112.2(5) . . ?
C24 N11 C25 121.5(5) . . ?
C25 N11 C18 122.6(5) . . ?
C16 N8 C15 124.2(5) . . ?
C14 N8 C16 113.1(5) . . ?
C14 N8 C15 122.5(5) . . ?
N6 C18 N11 113.7(5) . . ?
N6 C18 H18 111.9 . . ?
N6 C18 C19 103.5(4) . . ?
N11 C18 H18 111.9 . . ?
N11 C18 C19 103.3(5) . . ?
C19 C18 H18 111.9 . . ?
C19 N12 C23 121.8(5) . . ?
C24 N12 C19 113.4(5) . . ?
C24 N12 C23 122.7(5) . . ?
C17 N10 C25 123.6(5) . . ?
C26 N10 C17 113.2(5) . . ?
C26 N10 C25 123.1(5) . . ?
Cu3 O6 Cu2 111.4(2) . . ?
C30 O6 Cu3 111.2(3) . . ?
C30 O6 Cu2 110.8(3) . . ?
Cu2 O4 Cu1 112.52(18) . . ?
C29 O4 Cu1 106.3(3) . . ?
C29 O4 Cu2 108.1(3) . . ?
C21 N3 C27 122.7(5) . 2_567 ?
C10 N3 C21 112.4(5) . . ?
C10 N3 C27 124.0(5) . 2_567 ?
C22 N14 C21 112.9(5) . . ?
C22 N14 C15 122.1(5) . 2_567 ?
C15 N14 C21 123.9(5) 2_567 . ?
O16 C12 N6 125.4(5) . . ?
O16 C12 N5 125.3(5) . . ?
N5 C12 N6 109.3(5) . . ?
N9 C16 H16 111.6 . . ?
N9 C16 C17 103.2(5) . . ?
N8 C16 N9 115.4(5) . . ?
N8 C16 H16 111.6 . . ?
N8 C16 C17 102.8(5) . . ?
C17 C16 H16 111.6 . . ?
N3 C21 N14 115.4(5) . . ?
N3 C21 H21 111.3 . . ?
N3 C21 C20 103.6(5) . . ?
N14 C21 H21 111.3 . . ?
N14 C21 C20 103.3(5) . . ?
C20 C21 H21 111.3 . . ?
O4 C29 H29 107.8 . . ?
O4 C29 C30 109.9(5) . . ?
O4 C29 C28 109.6(4) . . ?
C30 C29 H29 107.8 . . ?
C28 C29 H29 107.8 . . ?
C28 C29 C30 113.6(5) . . ?
H2A N2 H2B 107.4 . . ?
C7 N2 H2A 108.3 . . ?
C7 N2 H2B 108.3 . . ?
C6 N2 H2A 108.3 . . ?
C6 N2 H2B 108.3 . . ?
C6 N2 C7 116.1(6) . . ?
C5 N1 Cu1 122.4(4) . . ?
C1 N1 Cu1 121.1(4) . . ?
C1 N1 C5 116.5(6) . . ?
O6 C30 C29 111.9(4) . . ?
O6 C30 H30 107.7 . . ?
O6 C30 C31 111.2(5) . . ?
C29 C30 H30 107.7 . . ?
C31 C30 C29 110.4(5) . . ?
C31 C30 H30 107.7 . . ?
N5 C19 C18 102.9(4) . . ?
N5 C19 H19 112.1 . . ?
C18 C19 H19 112.1 . . ?
N12 C19 N5 113.8(5) . . ?
N12 C19 C18 102.9(4) . . ?
N12 C19 H19 112.1 . . ?
N7 C17 C16 102.8(5) . . ?
N7 C17 H17 111.8 . . ?
N10 C17 N7 115.5(5) . . ?
N10 C17 C16 102.3(5) . . ?
N10 C17 H17 111.8 . . ?
C16 C17 H17 111.8 . . ?
N8 C14 N7 108.5(5) . . ?
O15 C14 N7 124.8(6) . . ?
O15 C14 N8 126.7(6) . . ?
N6 C13 N7 113.3(5) . . ?
N6 C13 H13A 108.9 . . ?
N6 C13 H13B 108.9 . . ?
N7 C13 H13A 108.9 . . ?
N7 C13 H13B 108.9 . . ?
H13A C13 H13B 107.7 . . ?
O8 C31 C30 116.9(5) . . ?
O7 C31 O8 123.7(5) . . ?
O7 C31 C30 119.3(5) . . ?
N12 C24 N11 107.6(5) . . ?
O19 C24 N11 126.6(6) . . ?
O19 C24 N12 125.9(6) . . ?
N4 C20 C21 102.9(5) . . ?
N4 C20 H20 111.4 . . ?
N13 C20 N4 115.5(5) . . ?
N13 C20 C21 103.6(5) . . ?
N13 C20 H20 111.4 . . ?
C21 C20 H20 111.4 . . ?
N13 C23 N12 114.4(5) . . ?
N13 C23 H23A 108.7 . . ?
N13 C23 H23B 108.7 . . ?
N12 C23 H23A 108.7 . . ?
N12 C23 H23B 108.7 . . ?
H23A C23 H23B 107.6 . . ?
O17 C10 N4 124.9(6) . . ?
O17 C10 N3 126.5(6) . . ?
N3 C10 N4 108.6(5) . . ?
N9 C26 N10 108.7(5) . . ?
O20 C26 N9 125.5(6) . . ?
O20 C26 N10 125.8(6) . . ?
N4 C11 H11A 108.9 . . ?
N4 C11 H11B 108.9 . . ?
N5 C11 N4 113.5(5) . . ?
N5 C11 H11A 108.9 . . ?
N5 C11 H11B 108.9 . . ?
H11A C11 H11B 107.7 . . ?
O18 C22 N13 126.3(6) . . ?
O18 C22 N14 127.2(6) . . ?
N14 C22 N13 106.5(5) . . ?
N11 C25 H25A 108.9 . . ?
N11 C25 H25B 108.9 . . ?
N10 C25 N11 113.5(5) . . ?
N10 C25 H25A 108.9 . . ?
N10 C25 H25B 108.9 . . ?
H25A C25 H25B 107.7 . . ?
N2 C7 H7A 109.2 . . ?
N2 C7 H7B 109.2 . . ?
H7A C7 H7B 107.9 . . ?
C8 C7 N2 112.2(6) . . ?
C8 C7 H7A 109.2 . . ?
C8 C7 H7B 109.2 . . ?
C9 C9 H9A 108.9 2_565 . ?
C9 C9 H9B 108.9 2_565 . ?
C9 C9 C8 113.4(8) 2_565 . ?
H9A C9 H9B 107.7 . . ?
C8 C9 H9A 108.9 . . ?
C8 C9 H9B 108.9 . . ?
C7 C8 C9 115.1(6) . . ?
C7 C8 H8A 108.5 . . ?
C7 C8 H8B 108.5 . . ?
C9 C8 H8A 108.5 . . ?
C9 C8 H8B 108.5 . . ?
H8A C8 H8B 107.5 . . ?
N2 C6 H6A 108.9 . . ?
N2 C6 H6B 108.9 . . ?
N2 C6 C4 113.5(6) . . ?
H6A C6 H6B 107.7 . . ?
C4 C6 H6A 108.9 . . ?
C4 C6 H6B 108.9 . . ?
C5 C4 C6 122.8(6) . . ?
C5 C4 C3 117.1(6) . . ?
C3 C4 C6 119.9(6) . . ?
N9 C27 N3 113.7(5) . 2_567 ?
N9 C27 H27A 108.8 . . ?
N9 C27 H27B 108.8 . . ?
N3 C27 H27A 108.8 2_567 . ?
N3 C27 H27B 108.8 2_567 . ?
H27A C27 H27B 107.7 . . ?
N8 C15 H15A 108.7 . . ?
N8 C15 H15B 108.7 . . ?
N14 C15 N8 114.2(5) 2_567 . ?
N14 C15 H15A 108.7 2_567 . ?
N14 C15 H15B 108.7 2_567 . ?
H15A C15 H15B 107.6 . . ?
N1 C5 C4 124.4(6) . . ?
N1 C5 H5 117.8 . . ?
C4 C5 H5 117.8 . . ?
O2 C28 C29 115.1(5) . . ?
O3 C28 O2 123.9(6) . . ?
O3 C28 C29 120.8(5) . . ?
N1 C1 H1 118.5 . . ?
N1 C1 C2 123.1(6) . . ?
C2 C1 H1 118.5 . . ?
C4 C3 H3 120.7 . . ?
C2 C3 C4 118.6(7) . . ?
C2 C3 H3 120.7 . . ?
C1 C2 C3 120.2(6) . . ?
C1 C2 H2 119.9 . . ?
C3 C2 H2 119.9 . . ?
Cu4 O11 Cu3 124.0(2) . . ?
C33 O11 Cu4 110.0(3) . . ?
C33 O11 Cu3 112.5(3) . . ?
C32 O9 Cu3 113.9(4) . . ?
C33 C34 H34 109.0 . . ?
O12 C34 H34 109.0 . . ?
O12 C34 C33 106.4(5) . . ?
O12 C34 C35 109.2(5) . . ?
C35 C34 H34 109.0 . . ?
C35 C34 C33 114.1(5) . . ?
O9 C32 C33 116.9(5) . . ?
O10 C32 O9 122.2(6) . . ?
O10 C32 C33 121.0(6) . . ?
O11 C33 C34 105.9(5) . . ?
O11 C33 C32 107.9(5) . . ?
O11 C33 H33 109.0 . . ?
C34 C33 H33 109.0 . . ?
C32 C33 C34 115.7(5) . . ?
C32 C33 H33 109.0 . . ?
Cu2 O12 Cu4 125.3(2) 2_576 . ?
C34 O12 Cu4 111.0(3) . . ?
C34 O12 Cu2 113.0(3) . 2_576 ?
O14 C35 C34 118.7(5) . . ?
O14 C35 O13 125.3(5) . . ?
O13 C35 C34 115.9(5) . . ?
C35 O14 Cu2 113.4(3) . 2_576 ?
C35 O13 Cu1 131.0(4) . 1_655 ?
H1A O1 H1B 102.1 . . ?
Cu2 O5 H5A 110.9 . . ?
Cu2 O5 H5B 125.4 . . ?
H5A O5 H5B 107.4 . . ?
H1WA O1W H1WB 107.0 . . ?
H2WA O2W H2WB 109.4 . . ?
H3WA O3W H3WB 104.5 . . ?
H5WA O5W H5WB 104.5 . . ?
H6WA O6W H6WB 104.9 . . ?
H7WA O7W H7WB 83.6 . . ?
H4WA O4W H4WB 102.2 . . ?
H4WC O4WA H4WD 120.2 . . ?

loop_
_geom_bond_atom_site_label_1
_geom_bond_atom_site_label_2
_geom_bond_distance
_geom_bond_site_symmetry_2
_geom_bond_publ_flag
Cu4 O11 1.899(4) . ?
Cu4 O11 1.899(4) 2_576 ?
Cu4 O12 1.930(4) . ?
Cu4 O12 1.930(4) 2_576 ?
Cu1 O2 1.937(4) . ?
Cu1 O4 1.953(4) . ?
Cu1 N1 1.999(5) . ?
Cu1 O13 1.966(4) 1_455 ?
Cu3 O8 1.912(4) . ?
Cu3 O6 1.939(4) . ?
Cu3 O11 1.921(4) . ?
Cu3 O9 1.941(4) . ?
Cu2 O6 1.975(4) . ?
Cu2 O4 1.927(4) . ?
Cu2 O12 1.923(4) 2_576 ?
Cu2 O14 1.965(4) 2_576 ?
Cu2 O5 2.274(6) . ?
O16 C12 1.239(7) . ?
O2 C28 1.274(7) . ?
N6 C18 1.450(7) . ?
N6 C12 1.360(7) . ?
N6 C13 1.446(8) . ?
N4 C20 1.446(7) . ?
N4 C10 1.362(7) . ?
N4 C11 1.449(7) . ?
O18 C22 1.204(7) . ?
O17 C10 1.228(7) . ?
N5 C12 1.359(8) . ?
N5 C19 1.459(7) . ?
N5 C11 1.445(7) . ?
O8 C31 1.271(7) . ?
O7 C31 1.241(7) . ?
N9 C16 1.446(8) . ?
N9 C26 1.357(9) . ?
N9 C27 1.434(8) . ?
N13 C20 1.426(8) . ?
N13 C23 1.447(8) . ?
N13 C22 1.386(8) . ?
N7 C17 1.449(8) . ?
N7 C14 1.370(8) . ?
N7 C13 1.456(7) . ?
N11 C18 1.456(7) . ?
N11 C24 1.371(8) . ?
N11 C25 1.451(8) . ?
N8 C16 1.443(8) . ?
N8 C14 1.358(8) . ?
N8 C15 1.453(8) . ?
C18 H18 0.9800 . ?
C18 C19 1.551(8) . ?
N12 C19 1.441(7) . ?
N12 C24 1.368(8) . ?
N12 C23 1.452(8) . ?
N10 C17 1.436(8) . ?
N10 C26 1.365(8) . ?
N10 C25 1.444(8) . ?
O6 C30 1.416(7) . ?
O4 C29 1.426(7) . ?
N3 C21 1.438(8) . ?
N3 C10 1.347(8) . ?
N3 C27 1.474(7) 2_567 ?
N14 C21 1.450(7) . ?
N14 C22 1.372(8) . ?
N14 C15 1.448(8) 2_567 ?
O20 C26 1.222(8) . ?
O19 C24 1.219(7) . ?
C16 H16 0.9800 . ?
C16 C17 1.573(9) . ?
O15 C14 1.225(7) . ?
C21 H21 0.9800 . ?
C21 C20 1.540(8) . ?
O3 C28 1.244(8) . ?
C29 H29 0.9800 . ?
C29 C30 1.550(7) . ?
C29 C28 1.520(8) . ?
N2 H2A 0.8900 . ?
N2 H2B 0.8900 . ?
N2 C7 1.492(8) . ?
N2 C6 1.459(9) . ?
N1 C5 1.344(8) . ?
N1 C1 1.335(8) . ?
C30 H30 0.9800 . ?
C30 C31 1.525(8) . ?
C19 H19 0.9800 . ?
C17 H17 0.9800 . ?
C13 H13A 0.9700 . ?
C13 H13B 0.9700 . ?
C20 H20 0.9800 . ?
C23 H23A 0.9700 . ?
C23 H23B 0.9700 . ?
C11 H11A 0.9700 . ?
C11 H11B 0.9700 . ?
C25 H25A 0.9700 . ?
C25 H25B 0.9700 . ?
C7 H7A 0.9700 . ?
C7 H7B 0.9700 . ?
C7 C8 1.469(10) . ?
C9 C9 1.499(14) 2_565 ?
C9 H9A 0.9700 . ?
C9 H9B 0.9700 . ?
C9 C8 1.509(9) . ?
C8 H8A 0.9700 . ?
C8 H8B 0.9700 . ?
C6 H6A 0.9700 . ?
C6 H6B 0.9700 . ?
C6 C4 1.505(10) . ?
C4 C5 1.386(9) . ?
C4 C3 1.389(9) . ?
C27 H27A 0.9700 . ?
C27 H27B 0.9700 . ?
C15 H15A 0.9700 . ?
C15 H15B 0.9700 . ?
C5 H5 0.9300 . ?
C1 H1 0.9300 . ?
C1 C2 1.361(10) . ?
C3 H3 0.9300 . ?
C3 C2 1.373(11) . ?
C2 H2 0.9300 . ?
O11 C33 1.434(7) . ?
O9 C32 1.295(8) . ?
O10 C32 1.228(8) . ?
C34 H34 0.9800 . ?
C34 C33 1.527(9) . ?
C34 O12 1.419(7) . ?
C34 C35 1.523(8) . ?
C32 C33 1.514(8) . ?
C33 H33 0.9800 . ?
C35 O14 1.246(7) . ?
C35 O13 1.254(7) . ?
O1 H1A 0.8501 . ?
O1 H1B 0.8900 . ?
O5 H5A 0.8747 . ?
O5 H5B 0.8069 . ?
O1W H1WA 0.8794 . ?
O1W H1WB 0.9046 . ?
O2W H2WA 0.8502 . ?
O2W H2WB 0.8496 . ?
O3W H3WA 0.8496 . ?
O3W H3WB 0.8507 . ?
O5W H5WA 0.8497 . ?
O5W H5WB 0.8498 . ?
O6W H6WA 0.8861 . ?
O6W H6WB 0.8169 . ?
O7W H7WA 0.8813 . ?
O7W H7WB 0.8842 . ?
O4W H4WA 0.8577 . ?
O4W H4WB 0.8405 . ?
O4WA H4WC 0.8683 . ?
O4WA H4WD 0.8683 . ?

loop_
_geom_torsion_atom_site_label_1
_geom_torsion_atom_site_label_2
_geom_torsion_atom_site_label_3
_geom_torsion_atom_site_label_4
_geom_torsion
_geom_torsion_site_symmetry_1
_geom_torsion_site_symmetry_2
_geom_torsion_site_symmetry_3
_geom_torsion_site_symmetry_4
_geom_torsion_publ_flag
Cu4 O11 C33 C34 41.8(5) . . . . ?
Cu4 O11 C33 C32 166.3(4) . . . . ?
Cu1 O2 C28 O3 -179.4(5) . . . . ?
Cu1 O2 C28 C29 -4.3(6) . . . . ?
Cu1 O4 C29 C30 -160.7(3) . . . . ?
Cu1 O4 C29 C28 -35.2(5) . . . . ?
Cu1 N1 C5 C4 179.7(5) . . . . ?
Cu1 N1 C1 C2 -179.6(6) . . . . ?
Cu3 O8 C31 O7 -174.2(4) . . . . ?
Cu3 O8 C31 C30 3.8(6) . . . . ?
Cu3 O6 C30 C29 -128.8(4) . . . . ?
Cu3 O6 C30 C31 -4.8(5) . . . . ?
Cu3 O11 C33 C34 -100.7(5) . . . . ?
Cu3 O11 C33 C32 23.8(6) . . . . ?
Cu3 O9 C32 O10 -173.4(6) . . . . ?
Cu3 O9 C32 C33 5.8(7) . . . . ?
Cu2 O6 C30 C29 -4.3(5) . . . . ?
Cu2 O6 C30 C31 119.7(4) . . . . ?
Cu2 O4 C29 C30 -39.7(5) . . . . ?
Cu2 O4 C29 C28 85.8(4) . . . . ?
N6 C18 C19 N5 -1.8(6) . . . . ?
N6 C18 C19 N12 -120.4(5) . . . . ?
N9 C16 C17 N7 117.3(5) . . . . ?
N9 C16 C17 N10 -2.8(6) . . . . ?
N11 C18 C19 N5 117.0(5) . . . . ?
N11 C18 C19 N12 -1.6(5) . . . . ?
N8 C16 C17 N7 -3.1(6) . . . . ?
N8 C16 C17 N10 -123.1(5) . . . . ?
C18 N6 C12 O16 -173.3(5) . . . . ?
C18 N6 C12 N5 5.7(6) . . . . ?
C18 N6 C13 N7 -82.5(7) . . . . ?
C18 N11 C24 N12 -7.2(6) . . . . ?
C18 N11 C24 O19 172.2(6) . . . . ?
C18 N11 C25 N10 94.0(7) . . . . ?
O6 C30 C31 O8 0.8(7) . . . . ?
O6 C30 C31 O7 178.9(5) . . . . ?
O4 C29 C30 O6 29.1(6) . . . . ?
O4 C29 C30 C31 -95.3(5) . . . . ?
O4 C29 C28 O2 27.4(7) . . . . ?
O4 C29 C28 O3 -157.3(6) . . . . ?
N3 C21 C20 N4 1.0(6) . . . . ?
N3 C21 C20 N13 121.7(5) . . . . ?
N14 C21 C20 N4 -119.6(5) . . . . ?
N14 C21 C20 N13 1.0(6) . . . . ?
C12 N6 C18 N11 -113.6(5) . . . . ?
C12 N6 C18 C19 -2.1(6) . . . . ?
C12 N6 C13 N7 105.8(6) . . . . ?
C12 N5 C19 C18 5.4(6) . . . . ?
C12 N5 C19 N12 116.0(5) . . . . ?
C12 N5 C11 N4 -111.4(6) . . . . ?
C16 N9 C26 N10 -6.0(7) . . . . ?
C16 N9 C26 O20 171.5(6) . . . . ?
C16 N9 C27 N3 89.0(7) . . . 2_567 ?
C16 N8 C14 N7 5.2(7) . . . . ?
C16 N8 C14 O15 -174.4(6) . . . . ?
C16 N8 C15 N14 -86.5(7) . . . 2_567 ?
C21 N3 C10 N4 -7.1(7) . . . . ?
C21 N3 C10 O17 171.2(6) . . . . ?
C21 N14 C22 O18 -174.1(6) . . . . ?
C21 N14 C22 N13 4.1(7) . . . . ?
C29 C30 C31 O8 125.6(5) . . . . ?
C29 C30 C31 O7 -56.2(7) . . . . ?
N2 C7 C8 C9 -166.6(6) . . . . ?
N2 C6 C4 C5 55.1(10) . . . . ?
N2 C6 C4 C3 -129.4(8) . . . . ?
N1 C1 C2 C3 -0.2(14) . . . . ?
C30 C29 C28 O2 150.8(5) . . . . ?
C30 C29 C28 O3 -33.9(8) . . . . ?
C19 N5 C12 O16 171.9(5) . . . . ?
C19 N5 C12 N6 -7.0(6) . . . . ?
C19 N5 C11 N4 85.3(7) . . . . ?
C19 N12 C24 N11 6.1(6) . . . . ?
C19 N12 C24 O19 -173.3(6) . . . . ?
C19 N12 C23 N13 -89.3(7) . . . . ?
C17 N7 C14 N8 -7.5(7) . . . . ?
C17 N7 C14 O15 172.2(6) . . . . ?
C17 N7 C13 N6 92.5(7) . . . . ?
C17 N10 C26 N9 4.0(7) . . . . ?
C17 N10 C26 O20 -173.5(6) . . . . ?
C17 N10 C25 N11 -81.0(7) . . . . ?
C14 N7 C17 N10 117.0(6) . . . . ?
C14 N7 C17 C16 6.5(6) . . . . ?
C14 N7 C13 N6 -108.0(6) . . . . ?
C14 N8 C16 N9 -112.7(6) . . . . ?
C14 N8 C16 C17 -1.2(7) . . . . ?
C14 N8 C15 N14 99.4(7) . . . 2_567 ?
C13 N6 C18 N11 73.8(7) . . . . ?
C13 N6 C18 C19 -174.7(5) . . . . ?
C13 N6 C12 O16 -0.8(9) . . . . ?
C13 N6 C12 N5 178.1(5) . . . . ?
C13 N7 C17 N10 -81.8(7) . . . . ?
C13 N7 C17 C16 167.7(5) . . . . ?
C13 N7 C14 N8 -169.2(5) . . . . ?
C13 N7 C14 O15 10.5(9) . . . . ?
C24 N11 C18 N6 116.9(5) . . . . ?
C24 N11 C18 C19 5.4(6) . . . . ?
C24 N11 C25 N10 -109.5(6) . . . . ?
C24 N12 C19 N5 -113.3(5) . . . . ?
C24 N12 C19 C18 -2.6(6) . . . . ?
C24 N12 C23 N13 108.3(6) . . . . ?
C20 N4 C10 O17 -170.5(6) . . . . ?
C20 N4 C10 N3 7.8(7) . . . . ?
C20 N4 C11 N5 -88.6(7) . . . . ?
C20 N13 C23 N12 83.3(8) . . . . ?
C20 N13 C22 O18 174.8(6) . . . . ?
C20 N13 C22 N14 -3.3(7) . . . . ?
C23 N13 C20 N4 -75.0(7) . . . . ?
C23 N13 C20 C21 173.3(5) . . . . ?
C23 N13 C22 O18 2.7(10) . . . . ?
C23 N13 C22 N14 -175.5(5) . . . . ?
C23 N12 C19 N5 82.8(7) . . . . ?
C23 N12 C19 C18 -166.6(5) . . . . ?
C23 N12 C24 N11 169.9(5) . . . . ?
C23 N12 C24 O19 -9.5(9) . . . . ?
C10 N4 C20 N13 -117.4(6) . . . . ?
C10 N4 C20 C21 -5.3(6) . . . . ?
C10 N4 C11 N5 110.5(6) . . . . ?
C10 N3 C21 N14 115.7(6) . . . . ?
C10 N3 C21 C20 3.6(6) . . . . ?
C26 N9 C16 N8 116.8(6) . . . . ?
C26 N9 C16 C17 5.4(6) . . . . ?
C26 N9 C27 N3 -103.8(7) . . . 2_567 ?
C26 N10 C17 N7 -111.4(6) . . . . ?
C26 N10 C17 C16 -0.6(6) . . . . ?
C26 N10 C25 N11 101.6(7) . . . . ?
C11 N4 C20 N13 79.9(7) . . . . ?
C11 N4 C20 C21 -168.0(5) . . . . ?
C11 N4 C10 O17 -7.7(9) . . . . ?
C11 N4 C10 N3 170.6(5) . . . . ?
C11 N5 C12 O16 7.1(9) . . . . ?
C11 N5 C12 N6 -171.8(5) . . . . ?
C11 N5 C19 C18 170.4(5) . . . . ?
C11 N5 C19 N12 -79.0(7) . . . . ?
C22 N13 C20 N4 113.1(6) . . . . ?
C22 N13 C20 C21 1.4(7) . . . . ?
C22 N13 C23 N12 -105.5(7) . . . . ?
C22 N14 C21 N3 -115.5(6) . . . . ?
C22 N14 C21 C20 -3.2(7) . . . . ?
C25 N11 C18 N6 -84.6(6) . . . . ?
C25 N11 C18 C19 163.9(5) . . . . ?
C25 N11 C24 N12 -166.0(5) . . . . ?
C25 N11 C24 O19 13.4(9) . . . . ?
C25 N10 C17 N7 71.0(7) . . . . ?
C25 N10 C17 C16 -178.2(5) . . . . ?
C25 N10 C26 N9 -178.3(5) . . . . ?
C25 N10 C26 O20 4.1(10) . . . . ?
C7 N2 C6 C4 179.6(6) . . . . ?
C9 C9 C8 C7 175.5(8) 2_565 . . . ?
C6 N2 C7 C8 157.5(7) . . . . ?
C6 C4 C5 N1 175.6(7) . . . . ?
C6 C4 C3 C2 -172.8(8) . . . . ?
C4 C3 C2 C1 -2.9(14) . . . . ?
C27 N9 C16 N8 -74.9(7) . . . . ?
C27 N9 C16 C17 173.7(5) . . . . ?
C27 N9 C26 N10 -174.7(5) . . . . ?
C27 N9 C26 O20 2.9(10) . . . . ?
C27 N3 C21 N14 -74.8(7) 2_567 . . . ?
C27 N3 C21 C20 173.1(5) 2_567 . . . ?
C27 N3 C10 N4 -176.5(5) 2_567 . . . ?
C27 N3 C10 O17 1.8(9) 2_567 . . . ?
C15 N8 C16 N9 72.7(8) . . . . ?
C15 N8 C16 C17 -175.8(5) . . . . ?
C15 N8 C14 N7 180.0(5) . . . . ?
C15 N8 C14 O15 0.3(10) . . . . ?
C15 N14 C21 N3 76.2(7) 2_567 . . . ?
C15 N14 C21 C20 -171.5(5) 2_567 . . . ?
C15 N14 C22 O18 -5.5(10) 2_567 . . . ?
C15 N14 C22 N13 172.6(5) 2_567 . . . ?
C5 N1 C1 C2 3.1(11) . . . . ?
C5 C4 C3 C2 2.9(12) . . . . ?
C28 C29 C30 O6 -94.1(6) . . . . ?
C28 C29 C30 C31 141.5(5) . . . . ?
C1 N1 C5 C4 -3.0(10) . . . . ?
C3 C4 C5 N1 0.0(11) . . . . ?
O9 C32 C33 O11 -19.5(8) . . . . ?
O9 C32 C33 C34 98.9(7) . . . . ?
O10 C32 C33 O11 159.8(7) . . . . ?
O10 C32 C33 C34 -81.8(9) . . . . ?
C34 C35 O14 Cu2 -5.8(7) . . . 2_576 ?
C34 C35 O13 Cu1 172.9(4) . . . 1_655 ?
C33 C34 O12 Cu4 35.0(6) . . . . ?
C33 C34 O12 Cu2 -111.7(4) . . . 2_576 ?
C33 C34 C35 O14 114.9(6) . . . . ?
C33 C34 C35 O13 -68.4(7) . . . . ?
O12 Cu4 O11 Cu3 118.4(3) . . . . ?
O12 Cu4 O11 Cu3 -61.6(3) 2_576 . . . ?
O12 Cu4 O11 C33 -19.0(4) . . . . ?
O12 Cu4 O11 C33 161.0(4) 2_576 . . . ?
O12 C34 C33 O11 -49.6(6) . . . . ?
O12 C34 C33 C32 -169.1(5) . . . . ?
O12 C34 C35 O14 -4.0(8) . . . . ?
O12 C34 C35 O13 172.7(5) . . . . ?
C35 C34 C33 O11 -170.1(5) . . . . ?
C35 C34 C33 C32 70.4(7) . . . . ?
C35 C34 O12 Cu4 158.6(4) . . . . ?
C35 C34 O12 Cu2 11.9(6) . . . 2_576 ?
O14 C35 O13 Cu1 -10.7(10) . . . 1_655 ?
O13 C35 O14 Cu2 177.8(5) . . . 2_576 ?
